data_4003202
loop_
_publ_author_name
'McKellar, Scott C.'
'Sotelo, Jorge'
'Greenaway, Alex'
'Mowat, John P. S.'
'Kvam, Odin'
'Morrison, Carole A.'
'Wright, Paul A.'
'Moggach, Stephen A.'

_publ_section_title
;
 Pore Shape Modification of a Microporous Metal--Organic Framework Using
 High Pressure: Accessing a New Phase with Oversized Guest Molecules
;
_journal_issue 2
_journal_name_full 'Chemistry of Materials'
_journal_page_first 466
_journal_paper_doi 10.1021/acs.chemmater.5b02891
_journal_volume 28
_journal_year 2016
_chemical_formula_moiety 'C30 H12 O12 Sc2'
_chemical_formula_sum 'C30 H12 O12 Sc2'
_chemical_formula_weight 654.33
_space_group_IT_number 70
_space_group_name_Hall '-F 2uv 2vw'
_space_group_name_H-M_alt 'F d d d :2'
_symmetry_cell_setting orthorhombic
_symmetry_Int_Tables_number 70
_symmetry_space_group_name_Hall '-F 2uv 2vw'
_symmetry_space_group_name_H-M 'F d d d :2'
_atom_sites_solution_hydrogens difmap
_atom_sites_solution_primary other
_audit_creation_date 15-06-08
_audit_creation_method CRYSTALS_ver_14.40
_cell_angle_alpha 90
_cell_angle_beta 90
_cell_angle_gamma 90
_cell_formula_units_Z 8
_cell_length_a 8.779(3)
_cell_length_b 20.742(3)
_cell_length_c 34.287(7)
_cell_measurement_reflns_used 1465
_cell_measurement_temperature 293
_cell_measurement_theta_max 18
_cell_measurement_theta_min 3
_cell_volume 6243(3)
_computing_cell_refinement 'Apex2 (Bruker AXS, 2006)'
_computing_data_collection 'Apex2 (Bruker AXS, 2006)'
_computing_data_reduction 'Apex2 (Bruker AXS, 2006)'
_computing_molecular_graphics 'CAMERON (Watkin et al., 1996)'
_computing_publication_material 'CRYSTALS (Betteridge et al., 2003)'
_computing_structure_refinement 'CRYSTALS (Betteridge et al., 2003)'
_computing_structure_solution 'Superflip (Palatinus & Chapuis, 2007)'
_diffrn_ambient_pressure 500000
_diffrn_ambient_temperature 293
_diffrn_measured_fraction_theta_full 0.776
_diffrn_measured_fraction_theta_max 0.746
_diffrn_measurement_device Area
_diffrn_measurement_device_type 'Bruker Kappa Apex2'
_diffrn_measurement_method \w
_diffrn_radiation_monochromator graphite
_diffrn_radiation_probe x-ray
_diffrn_radiation_type 'Mo K\a'
_diffrn_radiation_wavelength 0.71073
_diffrn_reflns_av_R_equivalents 0.075
_diffrn_reflns_limit_h_max 6
_diffrn_reflns_limit_h_min -6
_diffrn_reflns_limit_k_max 17
_diffrn_reflns_limit_k_min -18
_diffrn_reflns_limit_l_max 28
_diffrn_reflns_limit_l_min -27
_diffrn_reflns_number 2719
_diffrn_reflns_theta_full 13.557
_diffrn_reflns_theta_max 18.076
_diffrn_reflns_theta_min 3.086
_diffrn_standards_number 0
_exptl_absorpt_coefficient_mu 0.495
_exptl_absorpt_correction_T_max 0.95
_exptl_absorpt_correction_T_min 0.80
_exptl_absorpt_correction_type multi-scan
_exptl_absorpt_process_details 'SADABS (Siemens, 1996)'
_exptl_crystal_colour colurless
_exptl_crystal_density_diffrn 1.392
_exptl_crystal_density_method 'not measured'
_exptl_crystal_description block
_exptl_crystal_F_000 2640
_exptl_crystal_size_max 0.200
_exptl_crystal_size_mid 0.150
_exptl_crystal_size_min 0.100
_refine_diff_density_max 0.52
_refine_diff_density_min -0.60
_refine_ls_extinction_coef 8.524
_refine_ls_extinction_method 'Larson (1970), Equation 22'
_refine_ls_goodness_of_fit_ref 1.0493
_refine_ls_hydrogen_treatment noref
_refine_ls_matrix_type full
_refine_ls_number_parameters 113
_refine_ls_number_reflns 405
_refine_ls_number_restraints 149
_refine_ls_R_factor_all 0.1108
_refine_ls_R_factor_gt 0.0774
_refine_ls_shift/su_max 0.0007393
_refine_ls_shift/su_mean 0.0000414
_refine_ls_structure_factor_coef Fsqd
_refine_ls_weighting_details
;
 Method, part 1, Chebychev polynomial, (Watkin, 1994, Prince, 1982) 
 [weight] = 1.0/[A~0~*T~0~(x)+A~1~*T~1~(x) ... +A~n-1~]*T~n-1~(x)] 
 where A~i~ are the Chebychev coefficients listed below and x= Fcalc/Fmax 
 Method = Robust Weighting (Prince, 1982) 
 W = [weight] * [1-(deltaF/6*sigmaF)^2^]^2^ 
 A~i~ are: 
 5.99 5.83 1.77 
;
_refine_ls_weighting_scheme calc
_refine_ls_wR_factor_all 0.1447
_refine_ls_wR_factor_gt 0.1292
_refine_ls_wR_factor_ref 0.1447
_reflns_limit_h_max 6
_reflns_limit_h_min 0
_reflns_limit_k_max 18
_reflns_limit_k_min 0
_reflns_limit_l_max 28
_reflns_limit_l_min 0
_reflns_number_gt 292
_reflns_number_total 413
_reflns_threshold_expression I>2.0\s(I)
_oxford_diffrn_Wilson_B_factor 0.00
_oxford_diffrn_Wilson_scale 0.00
_oxford_refine_ls_r_factor_ref 0.1108
_oxford_refine_ls_scale 0.04881(4)
_oxford_reflns_number_all 405
_oxford_reflns_threshold_expression_ref I>-3.0\s(I)
_oxford_structure_analysis_title 'ST2135s in Fddd'
_cod_data_source_file cm5b02891_si_003.cif
_cod_data_source_block SC2BDC3_np_II
_cod_depositor_comments
;
The following automatic conversions were performed:

data item '_atom_sites_solution_primary' value 'Other' was changed to
'other' in accordance with the
/home/saulius/struct/COD-crude-data/automatic-downloads/DataCite-retrospective/ACS/depositions/lib/dictionaries/cif_core.dic
dictionary named 'cif_core.dic' version 2.4.2 last updated on
2011-04-26.

Automatic conversion script
Id: cif_fix_values 6909 2019-04-08 15:41:33Z antanas 
;
_cod_original_cell_volume 6244(2)
_cod_original_sg_symbol_H-M 'F d d d'
_cod_database_code 4003202

loop_
_symmetry_equiv_pos_as_xyz
x,y,z
-x,-y,-z
x,y+1/2,z+1/2
-x,-y+1/2,-z+1/2
x+1/2,y,z+1/2
-x+1/2,-y,-z+1/2
x+1/2,y+1/2,z
-x+1/2,-y+1/2,-z
-x,y+1/4,z+1/4
x,-y+1/4,-z+1/4
-x,y+3/4,z+3/4
x,-y+3/4,-z+3/4
-x+1/2,y+1/4,z+3/4
x+1/2,-y+1/4,-z+3/4
-x+1/2,y+3/4,z+1/4
x+1/2,-y+3/4,-z+1/4
x+1/4,-y,z+1/4
-x+1/4,y,-z+1/4
x+1/4,-y+1/2,z+3/4
-x+1/4,y+1/2,-z+3/4
x+3/4,-y,z+3/4
-x+3/4,y,-z+3/4
x+3/4,-y+1/2,z+1/4
-x+3/4,y+1/2,-z+1/4
-x+1/4,-y+3/4,z+1/2
x+1/4,y+3/4,-z+1/2
-x+1/4,-y+5/4,z+1
x+1/4,y+5/4,-z+1
-x+3/4,-y+3/4,z+1
x+3/4,y+3/4,-z+1
-x+3/4,-y+5/4,z+1/2
x+3/4,y+5/4,-z+1/2

loop_
_atom_site_label
_atom_site_type_symbol
_atom_site_fract_x
_atom_site_fract_y
_atom_site_fract_z
_atom_site_U_iso_or_equiv
_atom_site_occupancy
_atom_site_adp_type
_atom_site_refinement_flags_posn
_atom_site_refinement_flags_adp
Sc1 Sc 0.3750 0.3750 0.63608(10) 0.0308 1.0000 Uani S T
O1 O 0.2470(15) 0.3354(5) 0.5929(3) 0.0555 1.0000 Uani . U
O2 O 0.0061(15) 0.3336(5) 0.5705(2) 0.0566 1.0000 Uani . U
O3 O 0.2403(14) 0.4573(3) 0.6361(3) 0.0619 1.0000 Uani . U
C1 C 0.144(3) 0.3210(6) 0.5682(4) 0.0430 1.0000 Uani . U
C2 C 0.200(2) 0.2843(8) 0.5328(4) 0.0622 1.0000 Uani . U
C3 C 0.102(2) 0.2655(7) 0.5045(4) 0.0771 1.0000 Uani . U
C4 C 0.147(3) 0.2315(8) 0.4712(4) 0.0718 1.0000 Uani . U
C5 C 0.1250 0.4869(10) 0.6250 0.0590 1.0000 Uani S TU
C6 C 0.1250 0.5576(8) 0.6250 0.0670 1.0000 Uani DS TU
C7 C 0.2342(16) 0.5890(10) 0.6471(4) 0.0787 0.5000 Uani D U
C8 C 0.2290(19) 0.6559(10) 0.6460(4) 0.0777 0.5000 Uani D U
C10 C 0.6250 0.1658(5) 0.1250 0.21(2) 0.5000 Uiso DS U
C11 C 0.6250 0.1250 0.0876(3) 0.226(18) 1.0000 Uiso DS U
C12 C 0.552(4) 0.1593(11) 0.0524(5) 0.23(2) 0.2500 Uiso D U
C13 C 0.384(2) 0.140(3) 0.0458(5) 0.22(2) 0.2500 Uiso D U
C14 C 0.296(9) 0.190(5) 0.021(3) 0.22(3) 0.2500 Uiso D U
H31 H -0.0028 0.2760 0.5073 0.0925 1.0000 Uiso . .
H41 H 0.0754 0.2196 0.4518 0.0862 1.0000 Uiso . .
H71 H 0.3130 0.5663 0.6603 0.0942 0.5000 Uiso . .
H81 H 0.3047 0.6786 0.6603 0.0931 0.5000 Uiso . .

loop_
_atom_site_aniso_label
_atom_site_aniso_U_11
_atom_site_aniso_U_22
_atom_site_aniso_U_33
_atom_site_aniso_U_23
_atom_site_aniso_U_13
_atom_site_aniso_U_12
Sc1 0.055(4) 0.0183(18) 0.019(2) 0.0000 0.0000 0.003(2)
O1 0.048(10) 0.068(6) 0.051(7) -0.040(5) 0.007(6) -0.021(6)
O2 0.053(9) 0.083(7) 0.034(6) -0.016(5) 0.004(6) 0.010(7)
O3 0.068(12) 0.018(5) 0.099(8) -0.010(5) 0.001(7) 0.007(5)
C1 0.046(10) 0.036(8) 0.047(8) -0.026(6) 0.003(7) -0.011(10)
C2 0.054(12) 0.083(10) 0.050(9) -0.044(7) -0.019(7) 0.025(9)
C3 0.049(13) 0.135(13) 0.048(10) -0.055(8) -0.014(7) 0.023(11)
C4 0.052(13) 0.120(11) 0.044(9) -0.048(7) -0.017(8) 0.025(12)
C5 0.069(15) 0.014(6) 0.095(15) 0.0000 -0.001(12) 0.0000
C6 0.080(17) 0.013(6) 0.108(15) 0.0000 -0.003(7) 0.0000
C7 0.090(19) 0.011(6) 0.135(17) 0.001(11) -0.017(9) -0.003(9)
C8 0.089(19) 0.011(6) 0.133(17) 0.000(10) -0.012(8) 0.000(7)

loop_
_atom_type_symbol
_atom_type_scat_dispersion_real
_atom_type_scat_dispersion_imag
_atom_type_scat_Cromer_Mann_a1
_atom_type_scat_Cromer_Mann_b1
_atom_type_scat_Cromer_Mann_a2
_atom_type_scat_Cromer_Mann_b2
_atom_type_scat_Cromer_Mann_a3
_atom_type_scat_Cromer_Mann_b3
_atom_type_scat_Cromer_Mann_a4
_atom_type_scat_Cromer_Mann_b4
_atom_type_scat_Cromer_Mann_c
_atom_type_scat_source
C 0.0033 0.0016 2.3100 20.8439 1.0200 10.2075 1.5886 0.5687 0.8650 51.6512 0.2156 'International Tables Vol C 4.2.6.8 and 6.1.1.4'
H 0.0000 0.0000 0.4930 10.5109 0.3229 26.1257 0.1402 3.1424 0.0408 57.7998 0.0030 'International Tables Vol C 4.2.6.8 and 6.1.1.4'
O 0.0106 0.0060 3.0485 13.2771 2.2868 5.7011 1.5463 0.3239 0.8670 32.9089 0.2508 'International Tables Vol C 4.2.6.8 and 6.1.1.4'
Sc 0.2519 0.3716 9.1890 9.0213 7.3679 0.5729 1.6409 136.1080 1.4680 51.3531 1.3329 'International Tables Vol C 4.2.6.8 and 6.1.1.4'

loop_
_geom_angle_atom_site_label_1
_geom_angle_site_symmetry_1
_geom_angle_atom_site_label_2
_geom_angle_atom_site_label_3
_geom_angle_site_symmetry_3
_geom_angle
_geom_angle_publ_flag
O3 29_554 Sc1 O2 18_556 88.6(5) yes
O3 29_554 Sc1 O2 16_556 91.4(5) yes
O2 18_556 Sc1 O2 16_556 87.9(6) yes
O3 29_554 Sc1 O1 29_554 91.0(4) yes
O2 18_556 Sc1 O1 29_554 179.2(4) yes
O2 16_556 Sc1 O1 29_554 92.8(4) yes
O3 29_554 Sc1 O1 . 89.0(4) yes
O2 18_556 Sc1 O1 . 92.8(4) yes
O2 16_556 Sc1 O1 . 179.2(4) yes
O1 29_554 Sc1 O1 . 86.5(6) yes
O3 29_554 Sc1 O3 . 180.0(6) yes
O2 18_556 Sc1 O3 . 91.4(5) yes
O2 16_556 Sc1 O3 . 88.6(5) yes
O1 29_554 Sc1 O3 . 89.0(4) yes
O1 . Sc1 O3 . 91.0(4) yes
Sc1 . O1 C1 . 166.2(12) yes
Sc1 16_456 O2 C1 . 132.4(10) yes
Sc1 . O3 C5 . 150.4(11) yes
O1 . C1 O2 . 127.0(15) yes
O1 . C1 C2 . 114.8(19) yes
O2 . C1 C2 . 118.1(15) yes
C1 . C2 C4 8_556 120.8(15) yes
C1 . C2 C3 . 120.9(18) yes
C4 8_556 C2 C3 . 118.3(16) yes
C2 . C3 C4 . 123.3(19) yes
C2 . C3 H31 . 118.4 no
C4 . C3 H31 . 118.3 no
C3 . C4 C2 8_556 118.3(17) yes
C3 . C4 H41 . 120.9 no
C2 8_556 C4 H41 . 120.8 no
O3 . C5 O3 18_556 120.9(20) yes
O3 . C5 C6 . 119.6(10) yes
O3 18_556 C5 C6 . 119.6(10) yes
C5 . C6 C8 27_554 123.0(13) yes
C5 . C6 C8 10_566 123.0(13) yes
C8 27_554 C6 C8 10_566 114(3) yes
C5 . C6 C7 18_556 118.0(13) yes
C8 27_554 C6 C7 18_556 64.7(8) yes
C8 10_566 C6 C7 18_556 85.1(10) yes
C5 . C6 C7 . 118.0(13) yes
C8 27_554 C6 C7 . 85.1(10) yes
C8 10_566 C6 C7 . 64.7(8) yes
C7 18_556 C6 C7 . 124(3) yes
C8 10_566 C7 C6 . 57.7(5) yes
C8 10_566 C7 C8 . 84(2) yes
C6 . C7 C8 . 116(2) yes
C8 10_566 C7 H71 . 122.1 no
C6 . C7 H71 . 122.1 no
C8 . C7 H71 . 122.1 no
C7 10_566 C8 C7 . 96(2) yes
C7 10_566 C8 C6 27_554 57.5(5) yes
C7 . C8 C6 27_554 125(2) yes
C7 10_566 C8 H81 . 117.2 no
C7 . C8 H81 . 117.3 no
C6 27_554 C8 H81 . 117.2 no
C11 18_655 C10 C10 27_644 56.6(4) yes
C11 18_655 C10 C11 . 113.2(8) yes
C10 27_644 C10 C11 . 56.6(4) yes
C12 27_644 C11 C10 10_555 113.5(8) yes
C12 27_644 C11 C10 . 155.3(13) yes
C10 10_555 C11 C10 . 66.8(8) yes
C12 27_644 C11 C12 . 77(2) yes
C10 10_555 C11 C12 . 155.3(13) yes
C10 . C11 C12 . 113.5(8) yes
C11 . C12 C13 . 113.2(8) yes
C12 . C13 C14 . 113.0(8) yes

loop_
_geom_bond_atom_site_label_1
_geom_bond_atom_site_label_2
_geom_bond_site_symmetry_2
_geom_bond_distance
_geom_bond_publ_flag
Sc1 O3 29_554 2.077(9) yes
Sc1 O2 18_556 2.070(11) yes
Sc1 O2 16_556 2.070(11) yes
Sc1 O1 29_554 2.032(10) yes
Sc1 O1 . 2.032(10) yes
Sc1 O3 . 2.077(9) yes
O1 C1 . 1.27(2) yes
O2 C1 . 1.24(2) yes
O3 C5 . 1.243(11) yes
C1 C2 . 1.51(2) yes
C2 C4 8_556 1.39(3) yes
C2 C3 . 1.36(2) yes
C3 C4 . 1.400(19) yes
C3 H31 . 0.950 no
C4 H41 . 0.950 no
C5 C6 . 1.47(3) yes
C6 C8 27_554 1.388(8) yes
C6 C8 10_566 1.388(8) yes
C6 C7 18_556 1.385(8) yes
C6 C7 . 1.385(8) yes
C7 C8 10_566 1.485(18) yes
C7 C8 . 1.390(8) yes
C7 H71 . 0.950 no
C8 H81 . 0.950 no
C10 C11 18_655 1.538(8) yes
C10 C10 27_644 1.69(2) yes
C10 C11 . 1.538(8) yes
C11 C12 27_644 1.539(8) yes
C11 C12 . 1.539(8) yes
C12 C13 . 1.540(8) yes
C13 C14 . 1.541(8) yes
